data_4028332
loop_
_publ_author_name
'Wei-Jen Lo'
'Yi-Hui Chen'
'Kuangsen Sung'

_publ_contact_author_address No1_University_Road_Tainan_City_701_Taiwan_R.O.C.
_publ_contact_author_name 'Y.H. Chen'
_publ_contact_author_phone +886-6-2757575
_publ_section_title
;
 Twisting-Based Spectroscopic Measure of Solvent Polarity: The PT Scale
;
_journal_name_full 'Journal of Organic Chemistry'
_journal_page_first 5925
_journal_page_last 5931
_journal_paper_doi 10.1021/jo400586w
_journal_volume 78
_journal_year 2013
_chemical_formula_moiety 'C14 H15 N3 O2'
_chemical_formula_sum 'C14 H15 N3 O2'
_chemical_formula_weight 257.29
_chemical_name_systematic
; 
 ? 
;
_space_group_IT_number 2
_symmetry_cell_setting triclinic
_symmetry_space_group_name_Hall '-P 1'
_symmetry_space_group_name_H-M 'P -1'
_atom_sites_solution_hydrogens geom
_atom_sites_solution_primary direct
_atom_sites_solution_secondary difmap
_audit_creation_method SHELXL-97
_cell_angle_alpha 106.430(3)
_cell_angle_beta 91.316(4)
_cell_angle_gamma 103.592(3)
_cell_formula_units_Z 2
_cell_length_a 7.1373(14)
_cell_length_b 8.6700(17)
_cell_length_c 11.027(2)
_cell_measurement_temperature 220(2)
_cell_measurement_theta_max 27.400
_cell_volume 633.2(2)
_computing_cell_refinement 'Bruer SMART'
_computing_data_collection 'Bruer SMART'
_computing_data_reduction 'Bruer SMART'
_computing_molecular_graphics 'Bruer SHELXS'
_computing_publication_material 'Bruer SHELXS'
_computing_structure_refinement 'SHELXL-97 (Sheldrick, 1997)'
_computing_structure_solution 'SHELXS-97 (Sheldrick, 1990)'
_diffrn_ambient_temperature 220(2)
_diffrn_measured_fraction_theta_full 0.999
_diffrn_measured_fraction_theta_max 0.999
_diffrn_measurement_device_type KappaCCD
_diffrn_measurement_method 'CCD rotation images, thick slices'
_diffrn_radiation_monochromator graphite
_diffrn_radiation_source 'fine-focus sealed tube'
_diffrn_radiation_type MoK\a
_diffrn_radiation_wavelength 0.71073
_diffrn_reflns_av_R_equivalents 0.0378
_diffrn_reflns_av_sigmaI/netI 0.0512
_diffrn_reflns_limit_h_max 9
_diffrn_reflns_limit_h_min -9
_diffrn_reflns_limit_k_max 11
_diffrn_reflns_limit_k_min -11
_diffrn_reflns_limit_l_max 14
_diffrn_reflns_limit_l_min -14
_diffrn_reflns_number 7297
_diffrn_reflns_theta_full 27.40
_diffrn_reflns_theta_max 27.40
_diffrn_reflns_theta_min 1.93
_exptl_absorpt_coefficient_mu 0.093
_exptl_absorpt_correction_T_max 0.991
_exptl_absorpt_correction_T_min 0.984
_exptl_absorpt_correction_type multi-scan
_exptl_crystal_colour yellow
_exptl_crystal_density_diffrn 1.349
_exptl_crystal_description chunk
_exptl_crystal_F_000 272.0
_exptl_crystal_size_max 0.251
_exptl_crystal_size_mid 0.147
_exptl_crystal_size_min 0.098
_refine_diff_density_max 0.220
_refine_diff_density_min -0.252
_refine_diff_density_rms 0.046
_refine_ls_extinction_method none
_refine_ls_goodness_of_fit_ref 1.044
_refine_ls_hydrogen_treatment mixed
_refine_ls_matrix_type full
_refine_ls_number_parameters 180
_refine_ls_number_reflns 2884
_refine_ls_number_restraints 0
_refine_ls_restrained_S_all 1.044
_refine_ls_R_factor_all 0.0995
_refine_ls_R_factor_gt 0.0550
_refine_ls_shift/su_max 0.005
_refine_ls_shift/su_mean 0.000
_refine_ls_structure_factor_coef Fsqd
_refine_ls_weighting_details 'calc w=1/[\s^2^(Fo^2^)+(0.0727P)^2^+0.0000P] where P=(Fo^2^+2Fc^2^)/3'
_refine_ls_weighting_scheme calc
_refine_ls_wR_factor_gt 0.1355
_refine_ls_wR_factor_ref 0.1534
_reflns_number_gt 1755
_reflns_number_total 2884
_reflns_threshold_expression >2sigma(I)
_cod_data_source_file jo400586w_si_002.cif
_cod_data_source_block o_AABDI
_cod_database_code 4028332

loop_
_symmetry_equiv_pos_as_xyz
'x, y, z'
'-x, -y, -z'

loop_
_atom_site_label
_atom_site_type_symbol
_atom_site_fract_x
_atom_site_fract_y
_atom_site_fract_z
_atom_site_U_iso_or_equiv
_atom_site_adp_type
_atom_site_occupancy
_atom_site_symmetry_multiplicity
_atom_site_calc_flag
_atom_site_refinement_flags
N1 N 0.3431(3) 0.5242(2) 0.30050(16) 0.0353(4) Uani 1 1 d .
C1 C 0.3051(3) 0.3582(2) 0.22567(18) 0.0310(5) Uani 1 1 d .
C9 C 0.2290(3) 0.5997(2) 0.66284(18) 0.0352(5) Uani 1 1 d .
O2 O 0.0717(3) 0.19411(19) 0.65766(14) 0.0599(5) Uani 1 1 d .
C3 C 0.1954(3) 0.0648(2) 0.19949(19) 0.0383(5) Uani 1 1 d .
H3 H 0.1439 -0.0219 0.2326 0.046 Uiso 1 1 calc R
N2 N 0.2508(2) 0.5365(2) 0.54390(15) 0.0349(4) Uani 1 1 d .
C6 C 0.3411(3) 0.3166(3) 0.09782(18) 0.0382(5) Uani 1 1 d .
H6 H 0.3894 0.4011 0.0619 0.046 Uiso 1 1 calc R
C2 C 0.2304(3) 0.2282(2) 0.27954(17) 0.0314(5) Uani 1 1 d .
C10 C 0.1309(3) 0.3265(3) 0.6363(2) 0.0409(5) Uani 1 1 d .
C8 C 0.1912(3) 0.3636(2) 0.51730(18) 0.0341(5) Uani 1 1 d .
O1 O 0.4081(3) 0.6670(2) 0.15520(15) 0.0731(6) Uani 1 1 d .
C7 C 0.1844(3) 0.2410(2) 0.40976(18) 0.0337(5) Uani 1 1 d .
H7 H 0.1382 0.1369 0.4211 0.040 Uiso 1 1 calc R
N3 N 0.1598(3) 0.4817(2) 0.72356(15) 0.0404(5) Uani 1 1 d .
C11 C 0.1233(4) 0.5084(3) 0.8568(2) 0.0523(6) Uani 1 1 d .
H11A H 0.0857 0.4031 0.8736 0.078 Uiso 1 1 calc R
H11B H 0.0214 0.5643 0.8743 0.078 Uiso 1 1 calc R
H11C H 0.2390 0.5752 0.9099 0.078 Uiso 1 1 calc R
C13 C 0.3933(3) 0.6648(3) 0.2639(2) 0.0426(5) Uani 1 1 d .
C5 C 0.3069(3) 0.1537(3) 0.02373(19) 0.0456(6) Uani 1 1 d .
H5 H 0.3334 0.1295 -0.0608 0.055 Uiso 1 1 calc R
C12 C 0.2716(3) 0.7799(3) 0.7305(2) 0.0453(6) Uani 1 1 d .
H12A H 0.3012 0.8418 0.6707 0.068 Uiso 1 1 calc R
H12B H 0.3805 0.8099 0.7927 0.068 Uiso 1 1 calc R
H12C H 0.1608 0.8047 0.7719 0.068 Uiso 1 1 calc R
C4 C 0.2336(3) 0.0270(3) 0.0747(2) 0.0469(6) Uani 1 1 d .
H4 H 0.2101 -0.0832 0.0251 0.056 Uiso 1 1 calc R
C14 C 0.4286(4) 0.8230(2) 0.3719(2) 0.0492(6) Uani 1 1 d .
H14A H 0.5630 0.8581 0.4035 0.074 Uiso 1 1 calc R
H14B H 0.3510 0.8040 0.4387 0.074 Uiso 1 1 calc R
H14C H 0.3945 0.9078 0.3423 0.074 Uiso 1 1 calc R
H1 H 0.320(3) 0.540(3) 0.383(2) 0.055(7) Uiso 1 1 d .

loop_
_atom_site_aniso_label
_atom_site_aniso_U_11
_atom_site_aniso_U_22
_atom_site_aniso_U_33
_atom_site_aniso_U_23
_atom_site_aniso_U_13
_atom_site_aniso_U_12
N1 0.0478(11) 0.0295(9) 0.0295(9) 0.0117(7) 0.0076(8) 0.0076(8)
C1 0.0319(11) 0.0325(10) 0.0295(10) 0.0102(8) 0.0027(8) 0.0085(9)
C9 0.0322(11) 0.0409(11) 0.0327(11) 0.0108(9) 0.0040(9) 0.0095(9)
O2 0.0833(13) 0.0469(10) 0.0443(10) 0.0195(8) 0.0207(9) -0.0019(9)
C3 0.0426(13) 0.0333(11) 0.0363(12) 0.0112(9) 0.0068(10) 0.0027(9)
N2 0.0394(10) 0.0363(9) 0.0293(9) 0.0100(7) 0.0065(7) 0.0098(8)
C6 0.0464(13) 0.0397(11) 0.0308(11) 0.0152(9) 0.0075(9) 0.0092(10)
C2 0.0286(11) 0.0367(11) 0.0285(10) 0.0097(9) 0.0034(8) 0.0074(9)
C10 0.0439(13) 0.0421(12) 0.0342(12) 0.0128(10) 0.0104(10) 0.0035(10)
C8 0.0360(12) 0.0361(11) 0.0300(10) 0.0122(9) 0.0064(9) 0.0056(9)
O1 0.1324(18) 0.0468(10) 0.0400(10) 0.0224(8) 0.0214(10) 0.0095(10)
C7 0.0345(12) 0.0335(11) 0.0338(11) 0.0133(9) 0.0057(9) 0.0060(9)
N3 0.0426(11) 0.0472(11) 0.0287(9) 0.0112(8) 0.0087(8) 0.0057(9)
C11 0.0546(15) 0.0697(16) 0.0290(12) 0.0137(11) 0.0114(11) 0.0094(13)
C13 0.0527(15) 0.0383(12) 0.0376(12) 0.0163(10) 0.0064(10) 0.0069(10)
C5 0.0600(16) 0.0438(13) 0.0288(11) 0.0071(10) 0.0083(11) 0.0093(11)
C12 0.0481(14) 0.0445(13) 0.0383(12) 0.0040(10) 0.0037(11) 0.0125(11)
C4 0.0595(16) 0.0377(12) 0.0356(12) 0.0038(10) 0.0073(11) 0.0058(11)
C14 0.0695(17) 0.0317(12) 0.0460(13) 0.0142(10) 0.0022(12) 0.0088(11)

loop_
_atom_type_symbol
_atom_type_description
_atom_type_scat_dispersion_real
_atom_type_scat_dispersion_imag
_atom_type_scat_source
C C 0.0033 0.0016 'International Tables Vol C Tables 4.2.6.8 and 6.1.1.4'
H H 0.0000 0.0000 'International Tables Vol C Tables 4.2.6.8 and 6.1.1.4'
N N 0.0061 0.0033 'International Tables Vol C Tables 4.2.6.8 and 6.1.1.4'
O O 0.0106 0.0060 'International Tables Vol C Tables 4.2.6.8 and 6.1.1.4'

loop_
_geom_angle_atom_site_label_1
_geom_angle_atom_site_label_2
_geom_angle_atom_site_label_3
_geom_angle
C13 N1 C1 128.78(17)
C6 C1 N1 121.20(18)
C6 C1 C2 118.71(17)
N1 C1 C2 120.09(17)
N2 C9 N3 113.45(18)
N2 C9 C12 124.98(19)
N3 C9 C12 121.57(18)
C4 C3 C2 123.04(19)
C9 N2 C8 106.84(16)
C5 C6 C1 121.74(19)
C3 C2 C1 117.23(17)
C3 C2 C7 114.29(17)
C1 C2 C7 128.49(17)
O2 C10 N3 125.85(19)
O2 C10 C8 130.5(2)
N3 C10 C8 103.66(18)
C7 C8 N2 131.16(18)
C7 C8 C10 121.05(19)
N2 C8 C10 107.79(17)
C8 C7 C2 136.69(19)
C9 N3 C10 108.25(16)
C9 N3 C11 128.05(18)
C10 N3 C11 123.70(18)
O1 C13 N1 124.7(2)
O1 C13 C14 121.35(19)
N1 C13 C14 113.94(17)
C4 C5 C6 120.0(2)
C3 C4 C5 119.2(2)
H1 N1 C13 115.46(154)

loop_
_geom_bond_atom_site_label_1
_geom_bond_atom_site_label_2
_geom_bond_distance
N1 C13 1.363(2)
N1 C1 1.400(2)
C1 C6 1.399(3)
C1 C2 1.421(3)
C9 N2 1.299(2)
C9 N3 1.380(2)
C9 C12 1.482(3)
O2 C10 1.218(2)
C3 C4 1.371(3)
C3 C2 1.401(3)
N2 C8 1.400(2)
C6 C5 1.378(3)
C2 C7 1.460(3)
C10 N3 1.381(3)
C10 C8 1.486(3)
C8 C7 1.341(3)
O1 C13 1.210(2)
N3 C11 1.460(2)
C13 C14 1.504(3)
C5 C4 1.375(3)
C3 H3 0.93000
C4 H4 0.93000
C5 H5 0.93000
C6 H6 0.93000
C7 H7 0.93000
C11 H11A 0.96000
C11 H11B 0.96000
C11 H11C 0.96000
C12 H12A 0.96000
C12 H12B 0.96000
C12 H12C 0.96000
C14 H14A 0.96000
C14 H14B 0.96000
C14 H14C 0.96000
N1 H1 0.906(22)
